data_7062783
loop_
_publ_author_name
'Yambulatov, Dmitriy S.'
'Nikolaevskii, Stanislav A.'
'Lukoyanov, Anton N.'
'Shmelev, Maxim A.'
'Voronina, Julia K.'
'Babeshkin, Konstantin A.'
'Matiukhina, Anna K.'
'Efimov, Nikolay N.'
'Kiskin, Mikhail A.'
'Eremenko, Igor L.'

_publ_section_title
;
 A new cobalt(ii)--lithium(i) carboxylate complex with an N,O-donor
 mono-iminoacenaphthenone ligand: synthesis, structure and magnetic
 behavior
;
_journal_issue 42
_journal_name_full 'New Journal of Chemistry'
_journal_page_first 19362
_journal_page_last 19366
_journal_paper_doi 10.1039/D3NJ04144A
_journal_volume 47
_journal_year 2023
_chemical_formula_moiety 'C68 H80 Co2 Li2 N2 O16, C2 H3 N'
_chemical_formula_sum 'C70 H83 Co2 Li2 N3 O16'
_chemical_formula_weight 1354.13
_space_group_crystal_system monoclinic
_space_group_IT_number 4
_space_group_name_Hall 'P 2yb'
_space_group_name_H-M_alt 'P 1 21 1'
_atom_sites_solution_hydrogens geom
_audit_creation_date 2023-01-10
_audit_creation_method
;
Olex2 1.3
(compiled 2020.11.12 svn.r5f609507 for OlexSys, GUI svn.r6408)
;
_audit_update_record
;
2023-09-21 deposited with the CCDC.	2023-10-05 downloaded from the CCDC.
;
_cell_angle_alpha 90
_cell_angle_beta 101.367(4)
_cell_angle_gamma 90
_cell_formula_units_Z 2
_cell_length_a 11.6202(11)
_cell_length_b 19.455(2)
_cell_length_c 16.1507(18)
_cell_measurement_reflns_used 3625
_cell_measurement_temperature 296.15
_cell_measurement_theta_max 29.93
_cell_measurement_theta_min 2.24
_cell_volume 3579.6(6)
_computing_cell_refinement 'SAINT V8.38A (Bruker, 2018)'
_computing_data_reduction 'SAINT V8.38A (Bruker, 2018)'
_computing_molecular_graphics 'Olex2 1.3 (Dolomanov et al., 2009)'
_computing_publication_material 'Olex2 1.3 (Dolomanov et al., 2009)'
_computing_structure_refinement 'XL  (Sheldrick, 2008)'
_diffrn_ambient_temperature 296.15
_diffrn_measured_fraction_theta_full 0.998
_diffrn_measured_fraction_theta_max 0.998
_diffrn_measurement_device_type 'Bruker APEX-II CCD'
_diffrn_measurement_method '\f and \w scans'
_diffrn_radiation_type MoK\a
_diffrn_radiation_wavelength 0.71073
_diffrn_reflns_av_R_equivalents 0.1497
_diffrn_reflns_av_unetI/netI 0.1879
_diffrn_reflns_Laue_measured_fraction_full 0.998
_diffrn_reflns_Laue_measured_fraction_max 0.998
_diffrn_reflns_limit_h_max 13
_diffrn_reflns_limit_h_min -13
_diffrn_reflns_limit_k_max 22
_diffrn_reflns_limit_k_min -23
_diffrn_reflns_limit_l_max 18
_diffrn_reflns_limit_l_min -19
_diffrn_reflns_number 46003
_diffrn_reflns_point_group_measured_fraction_full 0.974
_diffrn_reflns_point_group_measured_fraction_max 0.974
_diffrn_reflns_theta_full 24.997
_diffrn_reflns_theta_max 24.996
_diffrn_reflns_theta_min 1.986
_exptl_absorpt_coefficient_mu 0.529
_exptl_absorpt_correction_T_max 0.3812
_exptl_absorpt_correction_T_min 0.3213
_exptl_absorpt_correction_type multi-scan
_exptl_absorpt_process_details
;
SADABS-2016/2 (Bruker,2016/2) was used for absorption correction.
wR2(int) was 0.0903 before and 0.0810 after correction.
The Ratio of minimum to maximum transmission is 0.8429.
The \l/2 correction factor is Not present.
;
_exptl_crystal_colour colorless
_exptl_crystal_density_diffrn 1.256
_exptl_crystal_description prizm
_exptl_crystal_F_000 1424
_exptl_crystal_size_max 0.09
_exptl_crystal_size_mid 0.04
_exptl_crystal_size_min 0.01
_refine_diff_density_max 0.573
_refine_diff_density_min -0.558
_refine_diff_density_rms 0.109
_refine_ls_abs_structure_details
;
 Flack x determined using 1874 quotients [(I+)-(I-)]/[(I+)+(I-)]
 (Parsons, Flack and Wagner, Acta Cryst. B69 (2013) 249-259).
;
_refine_ls_abs_structure_Flack 0.035(19)
_refine_ls_extinction_coef 0.026(2)
_refine_ls_extinction_expression Fc^*^=kFc[1+0.001xFc^2^\l^3^/sin(2\q)]^-1/4^
_refine_ls_extinction_method 'SHELXL-2014/7 (Sheldrick 2014'
_refine_ls_goodness_of_fit_ref 0.977
_refine_ls_hydrogen_treatment constr
_refine_ls_matrix_type full
_refine_ls_number_parameters 879
_refine_ls_number_reflns 12260
_refine_ls_number_restraints 58
_refine_ls_restrained_S_all 0.976
_refine_ls_R_factor_all 0.1644
_refine_ls_R_factor_gt 0.0840
_refine_ls_shift/su_max 0.000
_refine_ls_shift/su_mean 0.000
_refine_ls_structure_factor_coef Fsqd
_refine_ls_weighting_details 'w=1/[\s^2^(Fo^2^)+(0.1003P)^2^] where P=(Fo^2^+2Fc^2^)/3'
_refine_ls_weighting_scheme calc
_refine_ls_wR_factor_gt 0.1764
_refine_ls_wR_factor_ref 0.2137
_reflns_Friedel_coverage 0.891
_reflns_Friedel_fraction_full 0.949
_reflns_Friedel_fraction_max 0.949
_reflns_number_gt 6545
_reflns_number_total 12260
_reflns_threshold_expression 'I > 2\s(I)'
_cod_data_source_file d3nj04144a2.cif
_cod_data_source_block a_a
_cod_depositor_comments 'Adding full bibliography for 7062783.cif.'
_cod_original_cell_volume 3579.6(7)
_cod_database_code 7062783
_shelx_shelxl_version_number 2014/7
_shelx_space_group_comment
;
The symmetry employed for this shelxl refinement is uniquely defined
by the following loop, which should always be used as a source of
symmetry information in preference to the above space-group names.
They are only intended as comments.
;
_shelx_estimated_absorpt_t_max 0.995
_shelx_estimated_absorpt_t_min 0.954
_olex2_refinement_description
;
1. Twinned data refinement
 Scales: 1(10)
 0(10)
2. Fixed Uiso
 At 1.2 times of:
  All C(H) groups
 At 1.5 times of:
  All C(H,H,H) groups
3. Restrained distances
 C2S'-N1S'
 1.01 with sigma of 0.02
 C1S'-C2S'
 1.45 with sigma of 0.02
 C1S'-N1S'
 2.5 with sigma of 0.02
4. Uiso/Uaniso restraints and constraints
Uanis(N1S) \\sim Ueq, Uanis(C2S) \\sim Ueq: with sigma of 0.01 and sigma for
terminal atoms of 0.02
Uanis(C8) \\sim Ueq, Uanis(C10') \\sim Ueq: with sigma of 0.01 and sigma for
terminal atoms of 0.02
Uanis(C1S') \\sim Ueq, Uanis(C2S') \\sim Ueq, Uanis(N1S') \\sim Ueq: with sigma
of 0.01 and sigma for terminal atoms of 0.02
Uanis(C9) \\sim Ueq, Uanis(C9') \\sim Ueq: with sigma of 0.01 and sigma for
terminal atoms of 0.02
Uanis(C8') = Uanis(C8)
Uanis(N1S') = Uanis(N1S)
Uanis(C9) = Uanis(C9')
Uanis(C2S) = Uanis(C2S')
Uanis(C1A) = Uanis(C10')
Uanis(C23) = Uanis(C24)
Uanis(C1S') = Uanis(C1S)
5. Others
 Sof(C10')=Sof(H10A)=Sof(H10B)=Sof(H10C)=Sof(C8')=Sof(H8'A)=Sof(H8'B)=
 Sof(H8'C)=Sof(C9')=Sof(H9'A)=Sof(H9'B)=Sof(H9'C)=1-FVAR(1)
 Sof(C8)=Sof(H8A)=Sof(H8B)=Sof(H8C)=Sof(C9)=Sof(H9A)=Sof(H9B)=Sof(H9C)=
 Sof(C1A)=Sof(H1AA)=Sof(H1AB)=Sof(H1AC)=FVAR(1)
 Sof(C1S')=Sof(H1SD)=Sof(H1SE)=Sof(H1SF)=Sof(C2S')=Sof(N1S')=1-FVAR(2)
 Sof(N1S)=Sof(C1S)=Sof(H1SA)=Sof(H1SB)=Sof(H1SC)=Sof(C2S)=FVAR(2)
6.a Aromatic/amide H refined with riding coordinates:
 C32(H32), C33(H33), C35(H35), C36(H36), C39(H39), C40(H40), C42(H42),
 C43(H43), C48(H48), C49(H49), C50(H50), C52(H52), C53(H53), C54(H54), C60(H60),
  C61(H61), C62(H62), C64(H64), C65(H65), C66(H66)
6.b Idealised Me refined as rotating group:
 C3(H3A,H3B,H3C), C4(H4A,H4B,H4C), C5(H5A,H5B,H5C), C8(H8A,H8B,H8C), C9(H9A,
 H9B,H9C), C10'(H10A,H10B,H10C), C13(H13A,H13B,H13C), C14(H14A,H14B,H14C),
 C15(H15A,H15B,H15C), C18(H18A,H18B,H18C), C19(H19A,H19B,H19C), C20(H20A,H20B,
 H20C), C28(H28A,H28B,H28C), C29(H29A,H29B,H29C), C30(H30A,H30B,H30C), C37(H37A,
 H37B,H37C), C44(H44A,H44B,H44C), C1S(H1SA,H1SB,H1SC), C8'(H8'A,H8'B,H8'C),
 C9'(H9'A,H9'B,H9'C), C1A(H1AA,H1AB,H1AC), C23(H23A,H23B,H23C), C25(H25A,H25B,
 H25C), C24(H24A,H24B,H24C), C1S'(H1SD,H1SE,H1SF)
;
_olex2_submission_special_instructions 'No special instructions were received'

loop_
_space_group_symop_operation_xyz
'x, y, z'
'-x, y+1/2, -z'

loop_
_atom_site_label
_atom_site_type_symbol
_atom_site_fract_x
_atom_site_fract_y
_atom_site_fract_z
_atom_site_U_iso_or_equiv
_atom_site_adp_type
_atom_site_occupancy
_atom_site_site_symmetry_order
_atom_site_calc_flag
_atom_site_refinement_flags_posn
_atom_site_refinement_flags_adp
_atom_site_refinement_flags_occupancy
_atom_site_disorder_assembly
_atom_site_disorder_group
Co1 Co 0.93723(14) 0.52118(9) 0.66617(11) 0.0377(5) Uani 1 1 d . . . . .
Co2 Co 0.60290(14) 0.47953(9) 0.18524(11) 0.0338(5) Uani 1 1 d . . . . .
O1 O 0.8073(8) 0.5824(5) 0.6156(6) 0.049(3) Uani 1 1 d . . . . .
O2 O 0.7470(7) 0.5509(5) 0.4799(6) 0.035(2) Uani 1 1 d . . . . .
O3 O 0.8527(8) 0.4358(6) 0.6874(6) 0.050(3) Uani 1 1 d . . . . .
O4 O 0.7967(8) 0.3985(5) 0.5555(6) 0.045(3) Uani 1 1 d . . . . .
O5 O 1.0703(8) 0.5803(5) 0.6325(7) 0.050(3) Uani 1 1 d . . . . .
O6 O 0.9910(7) 0.4989(4) 0.5462(6) 0.041(2) Uani 1 1 d . . . . .
O7 O 1.0881(8) 0.4603(5) 0.7538(7) 0.048(3) Uani 1 1 d . . . . .
O8 O 0.7435(7) 0.4213(5) 0.2291(5) 0.043(3) Uani 1 1 d . . . . .
O9 O 0.8005(7) 0.4529(5) 0.3646(6) 0.037(2) Uani 1 1 d . . . . .
O10 O 0.6737(8) 0.5673(5) 0.1567(6) 0.043(2) Uani 1 1 d . . . . .
O11 O 0.7393(8) 0.6057(5) 0.2866(6) 0.047(3) Uani 1 1 d . . . . .
O12 O 0.4837(7) 0.4149(5) 0.2266(6) 0.041(2) Uani 1 1 d . . . . .
O13 O 0.5586(7) 0.4996(4) 0.3073(5) 0.034(2) Uani 1 1 d . . . . .
O14 O 0.4379(8) 0.5372(5) 0.1235(6) 0.047(3) Uani 1 1 d . . . . .
O15 O 0.6144(8) 0.7570(5) 0.8483(7) 0.054(3) Uani 1 1 d . . . . .
O16 O 0.8564(8) 0.2477(5) -0.0545(7) 0.050(3) Uani 1 1 d . . . . .
N1 N 0.9262(9) 0.5548(5) 0.7903(7) 0.032(3) Uani 1 1 d . . . . .
N2 N 0.5845(8) 0.4498(6) 0.0556(7) 0.038(3) Uani 1 1 d . . . . .
C1 C 0.7450(11) 0.5902(8) 0.5414(9) 0.037(3) Uani 1 1 d . . . . .
C2 C 0.6654(10) 0.6536(7) 0.5292(9) 0.035(3) Uani 1 1 d . . . . .
C3 C 0.5966(15) 0.6595(9) 0.4400(10) 0.071(6) Uani 1 1 d . . . . .
H3A H 0.6484 0.6535 0.4011 0.107 Uiso 1 1 calc R U . . .
H3B H 0.5608 0.7041 0.4319 0.107 Uiso 1 1 calc R U . . .
H3C H 0.5368 0.6248 0.4302 0.107 Uiso 1 1 calc R U . . .
C4 C 0.5826(13) 0.6483(9) 0.5906(11) 0.064(5) Uani 1 1 d . . . . .
H4A H 0.5294 0.6107 0.5746 0.096 Uiso 1 1 calc R U . . .
H4B H 0.5389 0.6903 0.5897 0.096 Uiso 1 1 calc R U . . .
H4C H 0.6270 0.6406 0.6466 0.096 Uiso 1 1 calc R U . . .
C5 C 0.7434(13) 0.7167(9) 0.5509(12) 0.067(5) Uani 1 1 d . . . . .
H5A H 0.7859 0.7132 0.6081 0.100 Uiso 1 1 calc R U . . .
H5B H 0.6956 0.7574 0.5449 0.100 Uiso 1 1 calc R U . . .
H5C H 0.7979 0.7193 0.5134 0.100 Uiso 1 1 calc R U . . .
C6 C 0.8045(12) 0.3940(8) 0.6322(11) 0.046(4) Uani 1 1 d . . . . .
C7 C 0.7535(12) 0.3310(7) 0.6693(9) 0.043(4) Uani 1 1 d . . . . .
C8 C 0.858(5) 0.292(3) 0.731(4) 0.073(12) Uani 0.48(3) 1 d . U P A 1
H8A H 0.9145 0.2764 0.6999 0.109 Uiso 0.48(3) 1 calc R U P A 1
H8B H 0.8267 0.2538 0.7570 0.109 Uiso 0.48(3) 1 calc R U P A 1
H8C H 0.8948 0.3235 0.7746 0.109 Uiso 0.48(3) 1 calc R U P A 1
C9 C 0.692(3) 0.281(2) 0.605(3) 0.030(6) Uani 0.48(3) 1 d . U P A 1
H9A H 0.6342 0.3044 0.5645 0.045 Uiso 0.48(3) 1 calc R U P A 1
H9B H 0.6549 0.2460 0.6327 0.045 Uiso 0.48(3) 1 calc R U P A 1
H9C H 0.7485 0.2596 0.5767 0.045 Uiso 0.48(3) 1 calc R U P A 1
C10' C 0.629(3) 0.356(2) 0.676(3) 0.068(9) Uani 0.52(3) 1 d . U P A 2
H10A H 0.6329 0.4017 0.6973 0.103 Uiso 0.52(3) 1 calc R U P A 2
H10B H 0.5971 0.3258 0.7129 0.103 Uiso 0.52(3) 1 calc R U P A 2
H10C H 0.5790 0.3547 0.6206 0.103 Uiso 0.52(3) 1 calc R U P A 2
C11 C 1.0556(10) 0.5514(8) 0.5604(10) 0.038(4) Uani 1 1 d . . . . .
C12 C 1.1081(11) 0.5848(8) 0.4899(9) 0.044(4) Uani 1 1 d . . . . .
C13 C 1.2339(13) 0.6099(10) 0.5267(11) 0.067(5) Uani 1 1 d . . . . .
H13A H 1.2334 0.6369 0.5764 0.101 Uiso 1 1 calc R U . . .
H13B H 1.2618 0.6375 0.4855 0.101 Uiso 1 1 calc R U . . .
H13C H 1.2846 0.5709 0.5411 0.101 Uiso 1 1 calc R U . . .
C14 C 1.1084(16) 0.5349(9) 0.4177(11) 0.073(5) Uani 1 1 d . . . . .
H14A H 1.1526 0.4947 0.4386 0.110 Uiso 1 1 calc R U . . .
H14B H 1.1436 0.5564 0.3753 0.110 Uiso 1 1 calc R U . . .
H14C H 1.0291 0.5220 0.3935 0.110 Uiso 1 1 calc R U . . .
C15 C 1.0287(14) 0.6447(9) 0.4551(11) 0.069(5) Uani 1 1 d . . . . .
H15A H 0.9512 0.6279 0.4327 0.104 Uiso 1 1 calc R U . . .
H15B H 1.0594 0.6671 0.4112 0.104 Uiso 1 1 calc R U . . .
H15C H 1.0254 0.6769 0.4997 0.104 Uiso 1 1 calc R U . . .
C16 C 0.8052(10) 0.4137(8) 0.3047(9) 0.035(3) Uani 1 1 d . . . . .
C17 C 0.8884(12) 0.3521(8) 0.3147(9) 0.043(4) Uani 1 1 d . . . . .
C18 C 0.9855(14) 0.3674(11) 0.2645(11) 0.074(6) Uani 1 1 d . . . . .
H18A H 0.9513 0.3709 0.2055 0.111 Uiso 1 1 calc R U . . .
H18B H 1.0421 0.3308 0.2730 0.111 Uiso 1 1 calc R U . . .
H18C H 1.0235 0.4099 0.2838 0.111 Uiso 1 1 calc R U . . .
C19 C 0.8241(16) 0.2905(9) 0.2810(14) 0.091(7) Uani 1 1 d . . . . .
H19A H 0.7584 0.2840 0.3081 0.136 Uiso 1 1 calc R U . . .
H19B H 0.8752 0.2513 0.2915 0.136 Uiso 1 1 calc R U . . .
H19C H 0.7965 0.2957 0.2213 0.136 Uiso 1 1 calc R U . . .
C20 C 0.9485(13) 0.3425(8) 0.4068(10) 0.062(5) Uani 1 1 d . . . . .
H20A H 0.9899 0.3838 0.4271 0.093 Uiso 1 1 calc R U . . .
H20B H 1.0030 0.3050 0.4112 0.093 Uiso 1 1 calc R U . . .
H20C H 0.8906 0.3328 0.4401 0.093 Uiso 1 1 calc R U . . .
C21 C 0.7134(12) 0.6126(7) 0.2084(9) 0.038(4) Uani 1 1 d . . . . .
C22 C 0.7288(13) 0.6856(8) 0.1741(10) 0.048(4) Uani 1 1 d . . . . .
C26 C 0.4973(11) 0.4450(8) 0.2988(9) 0.040(4) Uani 1 1 d . . . . .
C27 C 0.4410(12) 0.4177(8) 0.3680(9) 0.047(4) Uani 1 1 d . . . . .
C28 C 0.3157(12) 0.3960(9) 0.3352(11) 0.059(5) Uani 1 1 d . . . . .
H28A H 0.2713 0.4345 0.3090 0.089 Uiso 1 1 calc R U . . .
H28B H 0.2821 0.3797 0.3812 0.089 Uiso 1 1 calc R U . . .
H28C H 0.3141 0.3599 0.2944 0.089 Uiso 1 1 calc R U . . .
C29 C 0.5139(15) 0.3537(10) 0.4013(12) 0.082(7) Uani 1 1 d . . . . .
H29A H 0.5082 0.3204 0.3568 0.122 Uiso 1 1 calc R U . . .
H29B H 0.4843 0.3343 0.4475 0.122 Uiso 1 1 calc R U . . .
H29C H 0.5945 0.3666 0.4201 0.122 Uiso 1 1 calc R U . . .
C30 C 0.4486(13) 0.4687(11) 0.4410(10) 0.076(6) Uani 1 1 d . . . . .
H30A H 0.5293 0.4803 0.4624 0.114 Uiso 1 1 calc R U . . .
H30B H 0.4157 0.4482 0.4852 0.114 Uiso 1 1 calc R U . . .
H30C H 0.4055 0.5096 0.4213 0.114 Uiso 1 1 calc R U . . .
C31 C 0.8443(11) 0.6059(7) 0.8073(8) 0.036(3) Uani 1 1 d . . . . .
C32 C 0.7384(12) 0.5871(8) 0.8264(10) 0.052(4) Uani 1 1 d . . . . .
H32 H 0.7202 0.5407 0.8296 0.062 Uiso 1 1 calc R U . . .
C33 C 0.6596(13) 0.6358(8) 0.8408(9) 0.046(4) Uani 1 1 d . . . . .
H33 H 0.5885 0.6225 0.8540 0.055 Uiso 1 1 calc R U . . .
C34 C 0.6851(12) 0.7029(8) 0.8359(8) 0.041(4) Uani 1 1 d . . . . .
C35 C 0.7920(12) 0.7223(8) 0.8173(9) 0.048(4) Uani 1 1 d . . . . .
H35 H 0.8105 0.7688 0.8162 0.058 Uiso 1 1 calc R U . . .
C36 C 0.8700(11) 0.6753(7) 0.8009(9) 0.041(4) Uani 1 1 d . . . . .
H36 H 0.9396 0.6890 0.7855 0.049 Uiso 1 1 calc R U . . .
C37 C 0.4910(13) 0.7424(9) 0.8448(13) 0.081(6) Uani 1 1 d . . . . .
H37A H 0.4597 0.7183 0.7934 0.122 Uiso 1 1 calc R U . . .
H37B H 0.4490 0.7847 0.8463 0.122 Uiso 1 1 calc R U . . .
H37C H 0.4827 0.7145 0.8923 0.122 Uiso 1 1 calc R U . . .
C38 C 0.6568(11) 0.4004(7) 0.0243(8) 0.033(3) Uani 1 1 d . . . . .
C39 C 0.6052(11) 0.3444(7) -0.0210(9) 0.039(3) Uani 1 1 d . . . . .
H39 H 0.5239 0.3400 -0.0339 0.047 Uiso 1 1 calc R U . . .
C40 C 0.6759(11) 0.2950(8) -0.0469(9) 0.045(4) Uani 1 1 d . . . . .
H40 H 0.6412 0.2577 -0.0781 0.054 Uiso 1 1 calc R U . . .
C41 C 0.7964(12) 0.2997(7) -0.0278(9) 0.040(3) Uani 1 1 d . . . . .
C42 C 0.8460(12) 0.3585(8) 0.0179(9) 0.045(4) Uani 1 1 d . . . . .
H42 H 0.9270 0.3647 0.0295 0.054 Uiso 1 1 calc R U . . .
C43 C 0.7742(11) 0.4063(7) 0.0448(9) 0.040(4) Uani 1 1 d . . . . .
H43 H 0.8074 0.4431 0.0777 0.048 Uiso 1 1 calc R U . . .
C44 C 0.9810(13) 0.2533(9) -0.0375(11) 0.070(5) Uani 1 1 d . . . . .
H44A H 1.0136 0.2170 -0.0659 0.105 Uiso 1 1 calc R U . . .
H44B H 1.0103 0.2498 0.0222 0.105 Uiso 1 1 calc R U . . .
H44C H 1.0033 0.2969 -0.0574 0.105 Uiso 1 1 calc R U . . .
C45 C 0.9894(10) 0.5203(7) 0.8502(8) 0.034(3) Uani 1 1 d . . . . .
C46 C 1.0767(10) 0.4709(8) 0.8255(10) 0.041(4) Uani 1 1 d . . . . .
C47 C 1.1384(10) 0.4387(7) 0.9042(9) 0.040(4) Uani 1 1 d . . . . .
C48 C 1.2272(12) 0.3913(7) 0.9231(11) 0.053(4) Uani 1 1 d . . . . .
H48 H 1.2563 0.3688 0.8808 0.063 Uiso 1 1 calc R U . . .
C49 C 1.2721(12) 0.3782(8) 1.0088(12) 0.053(5) Uani 1 1 d . . . . .
H49 H 1.3336 0.3470 1.0223 0.064 Uiso 1 1 calc R U . . .
C50 C 1.2308(12) 0.4086(9) 1.0744(12) 0.057(5) Uani 1 1 d . . . . .
H50 H 1.2624 0.3973 1.1302 0.068 Uiso 1 1 calc R U . . .
C51 C 1.1387(13) 0.4578(9) 1.0545(10) 0.056(5) Uani 1 1 d . . . . .
C52 C 1.0861(14) 0.4941(9) 1.1149(10) 0.066(5) Uani 1 1 d . . . . .
H52 H 1.1112 0.4865 1.1725 0.079 Uiso 1 1 calc R U . . .
C53 C 0.9977(13) 0.5405(10) 1.0862(9) 0.066(5) Uani 1 1 d . . . . .
H53 H 0.9650 0.5643 1.1258 0.079 Uiso 1 1 calc R U . . .
C54 C 0.9542(12) 0.5539(8) 0.9997(9) 0.047(4) Uani 1 1 d . . . . .
H54 H 0.8933 0.5850 0.9825 0.057 Uiso 1 1 calc R U . . .
C55 C 1.0051(10) 0.5193(8) 0.9417(8) 0.040(3) Uani 1 1 d . . . . .
C56 C 1.0945(11) 0.4702(7) 0.9700(8) 0.039(3) Uani 1 1 d . . . . .
C57 C 0.5048(9) 0.4844(7) 0.0058(8) 0.033(3) Uani 1 1 d . . . . .
C58 C 0.4299(10) 0.5340(7) 0.0472(9) 0.035(3) Uani 1 1 d . . . . .
C59 C 0.3526(9) 0.5686(6) -0.0225(9) 0.031(3) Uani 1 1 d . . . . .
C60 C 0.2682(12) 0.6177(7) -0.0239(10) 0.047(4) Uani 1 1 d . . . . .
H60 H 0.2509 0.6352 0.0259 0.056 Uiso 1 1 calc R U . . .
C61 C 0.2083(11) 0.6409(7) -0.1033(10) 0.045(4) Uani 1 1 d . . . . .
H61 H 0.1498 0.6738 -0.1051 0.055 Uiso 1 1 calc R U . . .
C62 C 0.2322(11) 0.6171(8) -0.1790(10) 0.046(4) Uani 1 1 d . . . . .
H62 H 0.1919 0.6346 -0.2301 0.055 Uiso 1 1 calc R U . . .
C63 C 0.3193(11) 0.5657(7) -0.1771(9) 0.038(3) Uani 1 1 d . . . . .
C64 C 0.3500(12) 0.5332(9) -0.2485(9) 0.053(4) Uani 1 1 d . . . . .
H64 H 0.3101 0.5441 -0.3027 0.063 Uiso 1 1 calc R U . . .
C65 C 0.4378(13) 0.4861(9) -0.2372(9) 0.056(4) Uani 1 1 d . . . . .
H65 H 0.4596 0.4670 -0.2846 0.067 Uiso 1 1 calc R U . . .
C66 C 0.4974(11) 0.4651(8) -0.1565(8) 0.045(4) Uani 1 1 d . . . . .
H66 H 0.5574 0.4327 -0.1511 0.054 Uiso 1 1 calc R U . . .
C67 C 0.4662(10) 0.4925(7) -0.0863(8) 0.036(3) Uani 1 1 d . . . . .
C68 C 0.3778(9) 0.5438(6) -0.0967(8) 0.031(3) Uani 1 1 d . . . . .
Li1 Li 0.842(2) 0.4669(13) 0.4866(14) 0.047(6) Uani 1 1 d . . . . .
Li2 Li 0.7037(16) 0.5377(11) 0.3596(12) 0.028(5) Uani 1 1 d . . . . .
N1S N 1.297(2) 0.3850(14) 0.5986(16) 0.098(8) Uani 0.674(12) 1 d . U P B 1
C1S C 1.1075(16) 0.3449(9) 0.6148(11) 0.030(4) Uani 0.674(12) 1 d . . P B 1
H1SA H 1.0899 0.3027 0.5840 0.045 Uiso 0.674(12) 1 calc R U P B 1
H1SB H 1.0498 0.3789 0.5926 0.045 Uiso 0.674(12) 1 calc R U P B 1
H1SC H 1.1065 0.3371 0.6733 0.045 Uiso 0.674(12) 1 calc R U P B 1
C2S C 1.213(2) 0.3668(13) 0.6071(15) 0.053(6) Uani 0.674(12) 1 d . U P B 1
C8' C 0.818(4) 0.312(3) 0.752(3) 0.073(12) Uani 0.52(3) 1 d . . P A 2
H8'A H 0.8969 0.3002 0.7488 0.109 Uiso 0.52(3) 1 calc R U P A 2
H8'B H 0.7805 0.2734 0.7727 0.109 Uiso 0.52(3) 1 calc R U P A 2
H8'C H 0.8186 0.3502 0.7901 0.109 Uiso 0.52(3) 1 calc R U P A 2
C9' C 0.741(3) 0.2720(19) 0.602(2) 0.030(6) Uani 0.52(3) 1 d . U P A 2
H9'A H 0.7022 0.2896 0.5478 0.045 Uiso 0.52(3) 1 calc R U P A 2
H9'B H 0.6946 0.2353 0.6183 0.045 Uiso 0.52(3) 1 calc R U P A 2
H9'C H 0.8169 0.2550 0.5979 0.045 Uiso 0.52(3) 1 calc R U P A 2
C1A C 0.668(4) 0.351(2) 0.728(3) 0.068(9) Uani 0.48(3) 1 d . . P A 1
H1AA H 0.7123 0.3637 0.7822 0.103 Uiso 0.48(3) 1 calc R U P A 1
H1AB H 0.6184 0.3127 0.7333 0.103 Uiso 0.48(3) 1 calc R U P A 1
H1AC H 0.6210 0.3893 0.7035 0.103 Uiso 0.48(3) 1 calc R U P A 1
C23 C 0.8480(16) 0.7116(10) 0.2095(11) 0.080(4) Uani 1 1 d . . . . .
H23A H 0.8574 0.7161 0.2697 0.120 Uiso 1 1 calc R U . . .
H23B H 0.8585 0.7557 0.1854 0.120 Uiso 1 1 calc R U . . .
H23C H 0.9054 0.6800 0.1965 0.120 Uiso 1 1 calc R U . . .
C25 C 0.6343(18) 0.7300(10) 0.1980(14) 0.105(8) Uani 1 1 d . . . . .
H25A H 0.5588 0.7101 0.1761 0.157 Uiso 1 1 calc R U . . .
H25B H 0.6380 0.7752 0.1747 0.157 Uiso 1 1 calc R U . . .
H25C H 0.6457 0.7331 0.2584 0.157 Uiso 1 1 calc R U . . .
C24 C 0.7147(17) 0.6853(9) 0.0771(10) 0.080(4) Uani 1 1 d . . . . .
H24A H 0.7608 0.6487 0.0605 0.120 Uiso 1 1 calc R U . . .
H24B H 0.7409 0.7284 0.0588 0.120 Uiso 1 1 calc R U . . .
H24C H 0.6336 0.6785 0.0517 0.120 Uiso 1 1 calc R U . . .
C1S' C 0.387(3) 0.6399(19) 0.248(2) 0.030(4) Uani 0.326(12) 1 d D U P B 2
H1SD H 0.4125 0.6238 0.1980 0.045 Uiso 0.326(12) 1 calc R U P B 2
H1SE H 0.4262 0.6143 0.2959 0.045 Uiso 0.326(12) 1 calc R U P B 2
H1SF H 0.4057 0.6877 0.2559 0.045 Uiso 0.326(12) 1 calc R U P B 2
C2S' C 0.262(3) 0.631(3) 0.238(3) 0.053(6) Uani 0.326(12) 1 d D U P B 2
N1S' N 0.171(3) 0.625(3) 0.227(3) 0.098(8) Uani 0.326(12) 1 d D U P B 2

loop_
_atom_site_aniso_label
_atom_site_aniso_U_11
_atom_site_aniso_U_22
_atom_site_aniso_U_33
_atom_site_aniso_U_23
_atom_site_aniso_U_13
_atom_site_aniso_U_12
Co1 0.0383(10) 0.0370(12) 0.0344(11) -0.0031(10) -0.0012(8) 0.0046(9)
Co2 0.0371(9) 0.0305(10) 0.0312(11) -0.0014(9) 0.0002(7) 0.0019(8)
O1 0.057(6) 0.055(7) 0.025(6) -0.010(5) -0.016(5) 0.020(5)
O2 0.035(5) 0.032(5) 0.036(6) -0.003(5) 0.001(4) 0.006(4)
O3 0.053(6) 0.056(7) 0.040(6) -0.012(6) 0.003(5) -0.005(5)
O4 0.057(6) 0.042(7) 0.031(7) 0.000(5) -0.001(5) -0.006(5)
O5 0.048(6) 0.052(7) 0.044(7) -0.008(6) -0.005(5) 0.002(5)
O6 0.041(5) 0.029(6) 0.051(6) -0.002(4) 0.007(4) -0.002(4)
O7 0.045(5) 0.045(7) 0.050(7) -0.006(6) 0.000(5) 0.004(4)
O8 0.046(5) 0.053(7) 0.024(6) -0.001(5) -0.004(4) 0.010(5)
O9 0.043(5) 0.036(6) 0.028(5) -0.005(5) -0.004(4) 0.009(4)
O10 0.053(6) 0.039(6) 0.039(6) 0.003(5) 0.012(5) -0.011(5)
O11 0.059(6) 0.043(6) 0.035(7) 0.001(5) -0.001(5) -0.009(5)
O12 0.038(5) 0.039(6) 0.042(6) -0.006(5) -0.006(4) -0.001(4)
O13 0.040(5) 0.023(6) 0.040(6) -0.004(4) 0.009(4) 0.002(4)
O14 0.053(6) 0.053(7) 0.033(6) -0.003(5) 0.006(4) 0.004(5)
O15 0.034(5) 0.044(6) 0.080(8) -0.026(6) 0.001(5) 0.006(5)
O16 0.054(6) 0.027(6) 0.070(7) 0.005(5) 0.018(5) 0.010(5)
N1 0.041(6) 0.020(6) 0.033(7) 0.000(5) 0.003(5) 0.000(5)
N2 0.034(6) 0.033(7) 0.042(7) -0.009(6) -0.006(5) 0.005(5)
C1 0.032(7) 0.047(10) 0.034(9) -0.006(8) 0.008(6) 0.000(7)
C2 0.023(7) 0.035(8) 0.046(9) -0.017(7) 0.003(6) 0.005(6)
C3 0.078(12) 0.056(12) 0.062(13) 0.005(10) -0.028(9) 0.028(9)
C4 0.056(10) 0.066(13) 0.071(13) -0.001(10) 0.018(9) 0.023(9)
C5 0.045(9) 0.054(12) 0.094(15) 0.009(10) -0.004(8) 0.012(8)
C6 0.040(8) 0.043(10) 0.051(11) -0.013(9) 0.001(7) 0.019(7)
C7 0.055(9) 0.038(9) 0.038(9) -0.012(7) 0.015(7) -0.009(7)
C8 0.08(2) 0.07(2) 0.06(2) 0.017(16) -0.008(16) -0.004(17)
C9 0.031(16) 0.031(11) 0.030(9) -0.011(8) 0.013(13) 0.013(13)
C10' 0.069(17) 0.060(14) 0.08(2) 0.005(19) 0.024(16) -0.017(13)
C11 0.020(7) 0.044(9) 0.050(10) -0.006(8) 0.005(6) 0.006(6)
C12 0.032(7) 0.051(10) 0.044(9) 0.000(8) -0.004(6) -0.006(7)
C13 0.048(9) 0.081(14) 0.073(13) 0.023(11) 0.014(8) -0.012(9)
C14 0.115(14) 0.049(12) 0.064(12) -0.018(10) 0.037(10) -0.017(10)
C15 0.062(11) 0.066(13) 0.075(13) 0.021(10) 0.003(9) 0.003(9)
C16 0.021(7) 0.048(9) 0.035(9) 0.006(8) 0.002(6) 0.001(6)
C17 0.042(8) 0.042(9) 0.042(9) -0.007(8) 0.002(7) 0.004(7)
C18 0.058(10) 0.102(16) 0.065(12) 0.009(11) 0.018(9) 0.034(10)
C19 0.083(13) 0.040(12) 0.13(2) -0.035(12) -0.016(12) 0.005(10)
C20 0.054(10) 0.047(11) 0.075(13) -0.017(9) -0.015(8) 0.025(8)
C21 0.050(9) 0.030(9) 0.036(9) -0.003(7) 0.014(7) -0.013(7)
C22 0.056(9) 0.039(9) 0.045(10) 0.009(7) 0.000(7) -0.003(7)
C26 0.041(8) 0.045(10) 0.032(9) 0.014(8) 0.003(6) 0.014(7)
C27 0.043(8) 0.055(11) 0.039(9) 0.005(8) -0.002(7) -0.009(7)
C28 0.051(10) 0.060(12) 0.065(12) 0.001(9) 0.006(8) 0.010(8)
C29 0.064(11) 0.090(15) 0.093(15) 0.062(13) 0.019(10) 0.012(10)
C30 0.055(9) 0.127(18) 0.050(10) -0.010(12) 0.020(8) -0.031(11)
C31 0.035(7) 0.040(9) 0.031(8) 0.007(7) -0.002(6) 0.009(6)
C32 0.043(9) 0.037(9) 0.078(13) 0.008(8) 0.018(8) -0.005(7)
C33 0.051(9) 0.031(9) 0.056(11) -0.002(8) 0.013(7) 0.001(7)
C34 0.043(8) 0.047(10) 0.027(8) -0.010(7) -0.004(6) 0.016(7)
C35 0.052(9) 0.033(9) 0.055(10) -0.010(8) -0.002(7) 0.002(7)
C36 0.035(8) 0.031(8) 0.056(10) 0.001(7) 0.009(6) -0.004(6)
C37 0.061(11) 0.065(13) 0.120(18) -0.030(12) 0.020(10) 0.009(10)
C38 0.043(8) 0.024(8) 0.028(8) 0.006(6) -0.001(6) 0.006(6)
C39 0.027(7) 0.040(9) 0.048(9) -0.006(7) 0.001(6) 0.005(6)
C40 0.040(8) 0.039(9) 0.052(10) -0.002(7) -0.003(7) 0.000(7)
C41 0.056(9) 0.028(8) 0.037(9) 0.004(7) 0.015(7) 0.012(7)
C42 0.037(8) 0.055(10) 0.044(10) -0.009(8) 0.012(6) 0.011(7)
C43 0.032(8) 0.038(9) 0.046(10) 0.000(7) 0.001(6) -0.002(6)
C44 0.057(11) 0.061(12) 0.099(15) 0.011(10) 0.030(10) 0.028(9)
C45 0.031(6) 0.028(7) 0.044(8) -0.002(8) 0.010(6) -0.001(7)
C46 0.024(6) 0.037(9) 0.056(10) 0.007(9) -0.010(6) -0.008(6)
C47 0.027(7) 0.036(8) 0.052(10) 0.007(7) -0.005(6) 0.009(6)
C48 0.045(9) 0.029(9) 0.074(13) 0.004(8) -0.012(8) -0.008(7)
C49 0.032(8) 0.036(10) 0.083(14) 0.024(9) -0.012(8) -0.001(7)
C50 0.034(8) 0.057(11) 0.070(13) 0.035(10) -0.011(8) -0.013(7)
C51 0.051(9) 0.063(12) 0.048(10) 0.022(9) -0.006(7) -0.010(8)
C52 0.073(10) 0.086(16) 0.035(9) 0.019(10) 0.000(8) 0.009(10)
C53 0.058(9) 0.110(16) 0.031(9) 0.001(10) 0.009(7) 0.001(10)
C54 0.052(8) 0.050(10) 0.032(9) -0.003(7) -0.009(7) -0.003(7)
C55 0.041(7) 0.052(9) 0.026(7) 0.012(8) 0.004(6) 0.002(7)
C56 0.043(7) 0.032(8) 0.036(8) 0.017(7) -0.005(6) -0.011(6)
C57 0.025(6) 0.033(8) 0.037(8) -0.011(7) -0.004(5) 0.003(6)
C58 0.026(6) 0.023(8) 0.050(10) 0.002(7) -0.003(6) -0.001(5)
C59 0.018(6) 0.022(7) 0.046(9) 0.006(6) -0.008(5) -0.002(5)
C60 0.051(9) 0.035(9) 0.050(10) 0.000(7) 0.001(7) 0.001(7)
C61 0.034(8) 0.035(9) 0.060(11) 0.005(8) -0.010(7) 0.009(6)
C62 0.039(8) 0.044(10) 0.045(10) -0.003(8) -0.017(7) 0.011(7)
C63 0.038(7) 0.037(9) 0.035(8) -0.004(7) -0.001(6) 0.002(6)
C64 0.049(8) 0.067(12) 0.036(9) 0.006(9) -0.007(6) 0.007(8)
C65 0.076(10) 0.064(11) 0.026(8) -0.010(8) 0.005(7) 0.016(10)
C66 0.046(8) 0.051(10) 0.033(8) 0.013(7) -0.005(6) 0.012(7)
C67 0.031(7) 0.037(9) 0.039(8) -0.005(7) 0.003(6) -0.004(6)
C68 0.023(6) 0.026(8) 0.040(8) 0.001(6) -0.005(5) -0.001(5)
Li1 0.073(16) 0.031(15) 0.031(13) 0.003(11) -0.007(11) 0.008(12)
Li2 0.031(11) 0.028(13) 0.024(11) 0.001(10) 0.001(8) 0.005(9)
N1S 0.112(14) 0.101(15) 0.080(13) -0.041(11) 0.020(12) -0.022(13)
C1S 0.047(10) 0.020(9) 0.021(9) -0.006(7) 0.000(7) 0.015(7)
C2S 0.064(9) 0.050(9) 0.048(9) -0.013(7) 0.019(8) -0.010(8)
C8' 0.08(2) 0.07(2) 0.06(2) 0.017(16) -0.008(16) -0.004(17)
C9' 0.031(16) 0.031(11) 0.030(9) -0.011(8) 0.013(13) 0.013(13)
C1A 0.069(17) 0.060(14) 0.08(2) 0.005(19) 0.024(16) -0.017(13)
C23 0.125(11) 0.056(9) 0.056(9) 0.003(7) 0.012(8) -0.041(8)
C25 0.114(16) 0.069(15) 0.14(2) 0.039(14) 0.054(15) 0.060(13)
C24 0.125(11) 0.056(9) 0.056(9) 0.003(7) 0.012(8) -0.041(8)
C1S' 0.047(10) 0.020(9) 0.021(9) -0.006(7) 0.000(7) 0.015(7)
C2S' 0.064(9) 0.050(9) 0.048(9) -0.013(7) 0.019(8) -0.010(8)
N1S' 0.112(14) 0.101(15) 0.080(13) -0.041(11) 0.020(12) -0.022(13)

loop_
_atom_type_symbol
_atom_type_description
_atom_type_scat_dispersion_real
_atom_type_scat_dispersion_imag
_atom_type_scat_source
C C 0.0033 0.0016 'International Tables Vol C Tables 4.2.6.8 and 6.1.1.4'
H H 0.0000 0.0000 'International Tables Vol C Tables 4.2.6.8 and 6.1.1.4'
Co Co 0.3494 0.9721 'International Tables Vol C Tables 4.2.6.8 and 6.1.1.4'
Li Li -0.0003 0.0001 'International Tables Vol C Tables 4.2.6.8 and 6.1.1.4'
N N 0.0061 0.0033 'International Tables Vol C Tables 4.2.6.8 and 6.1.1.4'
O O 0.0106 0.0060 'International Tables Vol C Tables 4.2.6.8 and 6.1.1.4'

loop_
_geom_angle_atom_site_label_1
_geom_angle_atom_site_label_2
_geom_angle_atom_site_label_3
_geom_angle
_geom_angle_site_symmetry_1
_geom_angle_site_symmetry_3
_geom_angle_publ_flag
O1 Co1 O3 102.3(4) . . ?
O1 Co1 O5 96.0(4) . . ?
O1 Co1 O6 94.7(4) . . ?
O1 Co1 O7 167.5(4) . . ?
O1 Co1 N1 91.2(4) . . ?
O3 Co1 O5 157.1(4) . . ?
O3 Co1 O6 102.9(4) . . ?
O3 Co1 O7 79.1(4) . . ?
O3 Co1 N1 88.3(4) . . ?
O5 Co1 O6 61.5(4) . . ?
O5 Co1 O7 86.1(4) . . ?
O5 Co1 N1 105.1(4) . . ?
O6 Co1 O7 97.1(3) . . ?
N1 Co1 O6 165.9(4) . . ?
N1 Co1 O7 76.4(4) . . ?
O8 Co2 O12 95.3(4) . . ?
O8 Co2 O13 95.9(3) . . ?
O8 Co2 O14 173.6(4) . . ?
O8 Co2 N2 96.4(4) . . ?
O10 Co2 O8 102.9(4) . . ?
O10 Co2 O12 158.0(4) . . ?
O10 Co2 O13 103.8(4) . . ?
O10 Co2 O14 80.0(4) . . ?
O10 Co2 N2 88.4(4) . . ?
O12 Co2 O13 61.6(3) . . ?
O12 Co2 O14 83.2(3) . . ?
O12 Co2 N2 101.9(4) . . ?
O13 Co2 O14 88.8(3) . . ?
N2 Co2 O13 160.3(4) . . ?
N2 Co2 O14 78.0(4) . . ?
C1 O1 Co1 134.8(9) . . ?
C1 O2 Li1 124.1(11) . . ?
C1 O2 Li2 146.7(11) . . ?
Li2 O2 Li1 88.7(10) . . ?
C6 O3 Co1 125.7(11) . . ?
C6 O4 Li1 132.4(13) . . ?
C11 O5 Co1 91.3(8) . . ?
C11 O6 Co1 86.7(9) . . ?
C11 O6 Li1 143.4(11) . . ?
Li1 O6 Co1 97.1(8) . . ?
C46 O7 Co1 106.3(8) . . ?
C16 O8 Co2 131.2(9) . . ?
C16 O9 Li1 146.2(11) . . ?
C16 O9 Li2 126.1(10) . . ?
Li1 O9 Li2 87.2(10) . . ?
C21 O10 Co2 124.9(9) . . ?
C21 O11 Li2 132.6(11) . . ?
C26 O12 Co2 92.6(8) . . ?
C26 O13 Co2 88.9(8) . . ?
C26 O13 Li2 144.2(10) . . ?
Li2 O13 Co2 97.3(7) . . ?
C58 O14 Co2 108.0(8) . . ?
C34 O15 C37 117.2(12) . . ?
C41 O16 C44 116.9(12) . . ?
C31 N1 Co1 123.7(8) . . ?
C45 N1 Co1 114.6(9) . . ?
C45 N1 C31 121.3(11) . . ?
C38 N2 Co2 125.0(8) . . ?
C57 N2 Co2 112.9(9) . . ?
C57 N2 C38 122.0(11) . . ?
O1 C1 C2 115.5(13) . . ?
O2 C1 O1 124.9(13) . . ?
O2 C1 C2 119.5(12) . . ?
C3 C2 C1 112.2(12) . . ?
C3 C2 C4 110.2(12) . . ?
C3 C2 C5 109.7(14) . . ?
C4 C2 C1 107.8(12) . . ?
C4 C2 C5 109.2(13) . . ?
C5 C2 C1 107.6(10) . . ?
C2 C3 H3A 109.5 . . ?
C2 C3 H3B 109.5 . . ?
C2 C3 H3C 109.5 . . ?
H3A C3 H3B 109.5 . . ?
H3A C3 H3C 109.5 . . ?
H3B C3 H3C 109.5 . . ?
C2 C4 H4A 109.5 . . ?
C2 C4 H4B 109.5 . . ?
C2 C4 H4C 109.5 . . ?
H4A C4 H4B 109.5 . . ?
H4A C4 H4C 109.5 . . ?
H4B C4 H4C 109.5 . . ?
C2 C5 H5A 109.5 . . ?
C2 C5 H5B 109.5 . . ?
C2 C5 H5C 109.5 . . ?
H5A C5 H5B 109.5 . . ?
H5A C5 H5C 109.5 . . ?
H5B C5 H5C 109.5 . . ?
O3 C6 C7 113.2(15) . . ?
O4 C6 O3 127.3(16) . . ?
O4 C6 C7 119.5(14) . . ?
C6 C7 C8 109(2) . . ?
C6 C7 C10' 102.5(18) . . ?
C6 C7 C9' 107.7(18) . . ?
C6 C7 C1A 112(2) . . ?
C9 C7 C6 115(2) . . ?
C9 C7 C8 109(3) . . ?
C9 C7 C1A 108(2) . . ?
C10' C7 C9' 108.0(19) . . ?
C8' C7 C6 113(2) . . ?
C8' C7 C10' 110(2) . . ?
C8' C7 C9' 115(3) . . ?
C1A C7 C8 104(3) . . ?
C7 C8 H8A 109.5 . . ?
C7 C8 H8B 109.5 . . ?
C7 C8 H8C 109.5 . . ?
H8A C8 H8B 109.5 . . ?
H8A C8 H8C 109.5 . . ?
H8B C8 H8C 109.5 . . ?
C7 C9 H9A 109.5 . . ?
C7 C9 H9B 109.5 . . ?
C7 C9 H9C 109.5 . . ?
H9A C9 H9B 109.5 . . ?
H9A C9 H9C 109.5 . . ?
H9B C9 H9C 109.5 . . ?
C7 C10' H10A 109.5 . . ?
C7 C10' H10B 109.5 . . ?
C7 C10' H10C 109.5 . . ?
H10A C10' H10B 109.5 . . ?
H10A C10' H10C 109.5 . . ?
H10B C10' H10C 109.5 . . ?
O5 C11 C12 119.2(13) . . ?
O6 C11 O5 119.4(14) . . ?
O6 C11 C12 121.1(13) . . ?
C11 C12 C13 109.4(12) . . ?
C14 C12 C11 111.0(13) . . ?
C14 C12 C13 110.6(14) . . ?
C14 C12 C15 107.4(13) . . ?
C15 C12 C11 107.3(12) . . ?
C15 C12 C13 111.1(13) . . ?
C12 C13 H13A 109.5 . . ?
C12 C13 H13B 109.5 . . ?
C12 C13 H13C 109.5 . . ?
H13A C13 H13B 109.5 . . ?
H13A C13 H13C 109.5 . . ?
H13B C13 H13C 109.5 . . ?
C12 C14 H14A 109.5 . . ?
C12 C14 H14B 109.5 . . ?
C12 C14 H14C 109.5 . . ?
H14A C14 H14B 109.5 . . ?
H14A C14 H14C 109.5 . . ?
H14B C14 H14C 109.5 . . ?
C12 C15 H15A 109.5 . . ?
C12 C15 H15B 109.5 . . ?
C12 C15 H15C 109.5 . . ?
H15A C15 H15B 109.5 . . ?
H15A C15 H15C 109.5 . . ?
H15B C15 H15C 109.5 . . ?
O8 C16 C17 114.1(13) . . ?
O9 C16 O8 124.3(13) . . ?
O9 C16 C17 121.6(12) . . ?
C16 C17 C18 107.8(13) . . ?
C19 C17 C16 109.8(12) . . ?
C19 C17 C18 109.7(15) . . ?
C19 C17 C20 111.5(14) . . ?
C20 C17 C16 110.9(12) . . ?
C20 C17 C18 107.1(12) . . ?
C17 C18 H18A 109.5 . . ?
C17 C18 H18B 109.5 . . ?
C17 C18 H18C 109.5 . . ?
H18A C18 H18B 109.5 . . ?
H18A C18 H18C 109.5 . . ?
H18B C18 H18C 109.5 . . ?
C17 C19 H19A 109.5 . . ?
C17 C19 H19B 109.5 . . ?
C17 C19 H19C 109.5 . . ?
H19A C19 H19B 109.5 . . ?
H19A C19 H19C 109.5 . . ?
H19B C19 H19C 109.5 . . ?
C17 C20 H20A 109.5 . . ?
C17 C20 H20B 109.5 . . ?
C17 C20 H20C 109.5 . . ?
H20A C20 H20B 109.5 . . ?
H20A C20 H20C 109.5 . . ?
H20B C20 H20C 109.5 . . ?
O10 C21 O11 126.0(13) . . ?
O10 C21 C22 117.8(13) . . ?
O11 C21 C22 116.1(13) . . ?
C23 C22 C21 110.0(13) . . ?
C23 C22 C25 112.2(16) . . ?
C23 C22 C24 107.3(13) . . ?
C25 C22 C21 107.1(13) . . ?
C25 C22 C24 109.0(15) . . ?
C24 C22 C21 111.3(13) . . ?
O12 C26 C27 121.3(15) . . ?
O13 C26 O12 116.4(13) . . ?
O13 C26 C27 122.3(14) . . ?
C26 C27 C28 111.7(13) . . ?
C26 C27 C29 104.8(12) . . ?
C26 C27 C30 112.2(14) . . ?
C28 C27 C29 108.8(13) . . ?
C28 C27 C30 110.9(13) . . ?
C30 C27 C29 108.1(14) . . ?
C27 C28 H28A 109.5 . . ?
C27 C28 H28B 109.5 . . ?
C27 C28 H28C 109.5 . . ?
H28A C28 H28B 109.5 . . ?
H28A C28 H28C 109.5 . . ?
H28B C28 H28C 109.5 . . ?
C27 C29 H29A 109.5 . . ?
C27 C29 H29B 109.5 . . ?
C27 C29 H29C 109.5 . . ?
H29A C29 H29B 109.5 . . ?
H29A C29 H29C 109.5 . . ?
H29B C29 H29C 109.5 . . ?
C27 C30 H30A 109.5 . . ?
C27 C30 H30B 109.5 . . ?
C27 C30 H30C 109.5 . . ?
H30A C30 H30B 109.5 . . ?
H30A C30 H30C 109.5 . . ?
H30B C30 H30C 109.5 . . ?
C32 C31 N1 120.8(13) . . ?
C32 C31 C36 119.4(13) . . ?
C36 C31 N1 119.8(12) . . ?
C31 C32 H32 119.6 . . ?
C33 C32 C31 120.8(14) . . ?
C33 C32 H32 119.6 . . ?
C32 C33 H33 120.0 . . ?
C34 C33 C32 119.9(14) . . ?
C34 C33 H33 120.0 . . ?
O15 C34 C35 114.2(13) . . ?
C33 C34 O15 126.2(14) . . ?
C33 C34 C35 119.6(13) . . ?
C34 C35 H35 119.2 . . ?
C36 C35 C34 121.5(14) . . ?
C36 C35 H35 119.2 . . ?
C31 C36 H36 120.7 . . ?
C35 C36 C31 118.7(13) . . ?
C35 C36 H36 120.7 . . ?
O15 C37 H37A 109.5 . . ?
O15 C37 H37B 109.5 . . ?
O15 C37 H37C 109.5 . . ?
H37A C37 H37B 109.5 . . ?
H37A C37 H37C 109.5 . . ?
H37B C37 H37C 109.5 . . ?
C39 C38 N2 119.5(11) . . ?
C43 C38 N2 119.6(12) . . ?
C43 C38 C39 120.8(12) . . ?
C38 C39 H39 120.4 . . ?
C38 C39 C40 119.1(12) . . ?
C40 C39 H39 120.4 . . ?
C39 C40 H40 119.2 . . ?
C41 C40 C39 121.7(13) . . ?
C41 C40 H40 119.2 . . ?
O16 C41 C40 116.5(13) . . ?
O16 C41 C42 126.0(12) . . ?
C40 C41 C42 117.5(12) . . ?
C41 C42 H42 120.0 . . ?
C43 C42 C41 119.9(12) . . ?
C43 C42 H42 120.0 . . ?
C38 C43 C42 120.9(14) . . ?
C38 C43 H43 119.5 . . ?
C42 C43 H43 119.5 . . ?
O16 C44 H44A 109.5 . . ?
O16 C44 H44B 109.5 . . ?
O16 C44 H44C 109.5 . . ?
H44A C44 H44B 109.5 . . ?
H44A C44 H44C 109.5 . . ?
H44B C44 H44C 109.5 . . ?
N1 C45 C46 116.6(12) . . ?
N1 C45 C55 135.5(13) . . ?
C55 C45 C46 107.7(12) . . ?
O7 C46 C45 124.7(12) . . ?
O7 C46 C47 128.9(14) . . ?
C47 C46 C45 106.4(14) . . ?
C48 C47 C46 134.1(16) . . ?
C48 C47 C56 119.6(14) . . ?
C56 C47 C46 106.2(12) . . ?
C47 C48 H48 121.3 . . ?
C47 C48 C49 117.3(16) . . ?
C49 C48 H48 121.3 . . ?
C48 C49 H49 117.9 . . ?
C50 C49 C48 124.1(15) . . ?
C50 C49 H49 117.9 . . ?
C49 C50 H50 120.8 . . ?
C49 C50 C51 118.4(15) . . ?
C51 C50 H50 120.8 . . ?
C50 C51 C52 125.4(15) . . ?
C56 C51 C50 117.1(16) . . ?
C56 C51 C52 117.4(14) . . ?
C51 C52 H52 120.6 . . ?
C53 C52 C51 118.9(14) . . ?
C53 C52 H52 120.6 . . ?
C52 C53 H53 118.2 . . ?
C52 C53 C54 123.5(16) . . ?
C54 C53 H53 118.2 . . ?
C53 C54 H54 121.2 . . ?
C55 C54 C53 117.6(14) . . ?
C55 C54 H54 121.2 . . ?
C54 C55 C45 134.4(13) . . ?
C54 C55 C56 119.7(12) . . ?
C56 C55 C45 105.9(12) . . ?
C47 C56 C55 113.6(12) . . ?
C51 C56 C47 123.4(14) . . ?
C51 C56 C55 122.8(14) . . ?
N2 C57 C58 117.1(11) . . ?
N2 C57 C67 136.2(12) . . ?
C67 C57 C58 106.6(11) . . ?
O14 C58 C57 122.3(11) . . ?
O14 C58 C59 132.1(13) . . ?
C59 C58 C57 105.6(12) . . ?
C60 C59 C58 131.7(14) . . ?
C60 C59 C68 120.4(12) . . ?
C68 C59 C58 107.9(11) . . ?
C59 C60 H60 121.2 . . ?
C59 C60 C61 117.6(14) . . ?
C61 C60 H60 121.2 . . ?
C60 C61 H61 118.4 . . ?
C62 C61 C60 123.2(13) . . ?
C62 C61 H61 118.4 . . ?
C61 C62 H62 120.6 . . ?
C61 C62 C63 118.9(13) . . ?
C63 C62 H62 120.6 . . ?
C62 C63 C64 126.0(13) . . ?
C68 C63 C62 116.5(13) . . ?
C68 C63 C64 117.5(12) . . ?
C63 C64 H64 120.2 . . ?
C65 C64 C63 119.5(13) . . ?
C65 C64 H64 120.2 . . ?
C64 C65 H65 118.6 . . ?
C64 C65 C66 122.7(14) . . ?
C66 C65 H65 118.6 . . ?
C65 C66 H66 120.3 . . ?
C67 C66 C65 119.4(13) . . ?
C67 C66 H66 120.3 . . ?
C66 C67 C57 135.8(12) . . ?
C66 C67 C68 118.8(12) . . ?
C68 C67 C57 105.3(11) . . ?
C59 C68 C63 123.4(12) . . ?
C59 C68 C67 114.7(11) . . ?
C63 C68 C67 121.9(13) . . ?
O4 Li1 O2 113.5(14) . . ?
O4 Li1 O6 105.4(11) . . ?
O4 Li1 O9 117.1(13) . . ?
O6 Li1 O2 101.6(12) . . ?
O6 Li1 O9 125.1(14) . . ?
O9 Li1 O2 92.0(10) . . ?
O2 Li2 O9 92.1(9) . . ?
O11 Li2 O2 119.7(11) . . ?
O11 Li2 O9 114.7(11) . . ?
O11 Li2 O13 106.6(10) . . ?
O13 Li2 O2 122.5(11) . . ?
O13 Li2 O9 98.1(10) . . ?
H1SA C1S H1SB 109.5 . . ?
H1SA C1S H1SC 109.5 . . ?
H1SB C1S H1SC 109.5 . . ?
C2S C1S H1SA 109.5 . . ?
C2S C1S H1SB 109.5 . . ?
C2S C1S H1SC 109.5 . . ?
N1S C2S C1S 178(3) . . ?
C7 C8' H8'A 109.5 . . ?
C7 C8' H8'B 109.5 . . ?
C7 C8' H8'C 109.5 . . ?
H8'A C8' H8'B 109.5 . . ?
H8'A C8' H8'C 109.5 . . ?
H8'B C8' H8'C 109.5 . . ?
C7 C9' H9'A 109.5 . . ?
C7 C9' H9'B 109.5 . . ?
C7 C9' H9'C 109.5 . . ?
H9'A C9' H9'B 109.5 . . ?
H9'A C9' H9'C 109.5 . . ?
H9'B C9' H9'C 109.5 . . ?
C7 C1A H1AA 109.5 . . ?
C7 C1A H1AB 109.5 . . ?
C7 C1A H1AC 109.5 . . ?
H1AA C1A H1AB 109.5 . . ?
H1AA C1A H1AC 109.5 . . ?
H1AB C1A H1AC 109.5 . . ?
C22 C23 H23A 109.5 . . ?
C22 C23 H23B 109.5 . . ?
C22 C23 H23C 109.5 . . ?
H23A C23 H23B 109.5 . . ?
H23A C23 H23C 109.5 . . ?
H23B C23 H23C 109.5 . . ?
C22 C25 H25A 109.5 . . ?
C22 C25 H25B 109.5 . . ?
C22 C25 H25C 109.5 . . ?
H25A C25 H25B 109.5 . . ?
H25A C25 H25C 109.5 . . ?
H25B C25 H25C 109.5 . . ?
C22 C24 H24A 109.5 . . ?
C22 C24 H24B 109.5 . . ?
C22 C24 H24C 109.5 . . ?
H24A C24 H24B 109.5 . . ?
H24A C24 H24C 109.5 . . ?
H24B C24 H24C 109.5 . . ?
H1SD C1S' H1SE 109.5 . . ?
H1SD C1S' H1SF 109.5 . . ?
H1SE C1S' H1SF 109.5 . . ?
C2S' C1S' H1SD 109.5 . . ?
C2S' C1S' H1SE 109.5 . . ?
C2S' C1S' H1SF 109.5 . . ?
N1S' C2S' C1S' 177(6) . . ?

loop_
_geom_bond_atom_site_label_1
_geom_bond_atom_site_label_2
_geom_bond_distance
_geom_bond_site_symmetry_2
_geom_bond_publ_flag
Co1 O1 1.970(9) . ?
Co1 O3 1.993(11) . ?
Co1 O5 2.084(10) . ?
Co1 O6 2.193(9) . ?
Co1 O7 2.345(9) . ?
Co1 N1 2.136(11) . ?
Co2 O8 2.000(9) . ?
Co2 O10 1.988(9) . ?
Co2 O12 2.076(10) . ?
Co2 O13 2.169(9) . ?
Co2 O14 2.275(9) . ?
Co2 N2 2.142(11) . ?
O1 C1 1.281(15) . ?
O2 C1 1.256(15) . ?
O2 Li1 1.97(3) . ?
O2 Li2 1.93(2) . ?
O3 C6 1.255(17) . ?
O4 C6 1.227(18) . ?
O4 Li1 1.88(3) . ?
O5 C11 1.275(16) . ?
O6 C11 1.262(15) . ?
O6 Li1 1.91(2) . ?
O7 C46 1.210(16) . ?
O8 C16 1.296(15) . ?
O9 C16 1.241(16) . ?
O9 Li1 1.95(2) . ?
O9 Li2 1.99(2) . ?
O10 C21 1.239(16) . ?
O11 C21 1.247(16) . ?
O11 Li2 1.87(2) . ?
O12 C26 1.288(17) . ?
O13 C26 1.270(16) . ?
O13 Li2 1.88(2) . ?
O14 C58 1.218(15) . ?
O15 C34 1.375(15) . ?
O15 C37 1.452(18) . ?
O16 C41 1.347(15) . ?
O16 C44 1.424(17) . ?
N1 C31 1.440(16) . ?
N1 C45 1.284(15) . ?
N2 C38 1.432(16) . ?
N2 C57 1.290(15) . ?
C1 C2 1.532(19) . ?
C2 C3 1.508(19) . ?
C2 C4 1.516(19) . ?
C2 C5 1.53(2) . ?
C3 H3A 0.9600 . ?
C3 H3B 0.9600 . ?
C3 H3C 0.9600 . ?
C4 H4A 0.9600 . ?
C4 H4B 0.9600 . ?
C4 H4C 0.9600 . ?
C5 H5A 0.9600 . ?
C5 H5B 0.9600 . ?
C5 H5C 0.9600 . ?
C6 C7 1.53(2) . ?
C7 C8 1.60(5) . ?
C7 C9 1.50(4) . ?
C7 C10' 1.55(4) . ?
C7 C8' 1.45(5) . ?
C7 C9' 1.57(4) . ?
C7 C1A 1.55(4) . ?
C8 H8A 0.9600 . ?
C8 H8B 0.9600 . ?
C8 H8C 0.9600 . ?
C9 H9A 0.9600 . ?
C9 H9B 0.9600 . ?
C9 H9C 0.9600 . ?
C10' H10A 0.9600 . ?
C10' H10B 0.9600 . ?
C10' H10C 0.9600 . ?
C11 C12 1.54(2) . ?
C12 C13 1.544(19) . ?
C12 C14 1.52(2) . ?
C12 C15 1.52(2) . ?
C13 H13A 0.9600 . ?
C13 H13B 0.9600 . ?
C13 H13C 0.9600 . ?
C14 H14A 0.9600 . ?
C14 H14B 0.9600 . ?
C14 H14C 0.9600 . ?
C15 H15A 0.9600 . ?
C15 H15B 0.9600 . ?
C15 H15C 0.9600 . ?
C16 C17 1.53(2) . ?
C17 C18 1.54(2) . ?
C17 C19 1.46(2) . ?
C17 C20 1.53(2) . ?
C18 H18A 0.9600 . ?
C18 H18B 0.9600 . ?
C18 H18C 0.9600 . ?
C19 H19A 0.9600 . ?
C19 H19B 0.9600 . ?
C19 H19C 0.9600 . ?
C20 H20A 0.9600 . ?
C20 H20B 0.9600 . ?
C20 H20C 0.9600 . ?
C21 C22 1.55(2) . ?
C22 C23 1.48(2) . ?
C22 C25 1.51(2) . ?
C22 C24 1.54(2) . ?
C26 C27 1.50(2) . ?
C27 C28 1.508(19) . ?
C27 C29 1.54(2) . ?
C27 C30 1.53(2) . ?
C28 H28A 0.9600 . ?
C28 H28B 0.9600 . ?
C28 H28C 0.9600 . ?
C29 H29A 0.9600 . ?
C29 H29B 0.9600 . ?
C29 H29C 0.9600 . ?
C30 H30A 0.9600 . ?
C30 H30B 0.9600 . ?
C30 H30C 0.9600 . ?
C31 C32 1.376(18) . ?
C31 C36 1.390(18) . ?
C32 H32 0.9300 . ?
C32 C33 1.370(19) . ?
C33 H33 0.9300 . ?
C33 C34 1.344(19) . ?
C34 C35 1.387(19) . ?
C35 H35 0.9300 . ?
C35 C36 1.351(18) . ?
C36 H36 0.9300 . ?
C37 H37A 0.9600 . ?
C37 H37B 0.9600 . ?
C37 H37C 0.9600 . ?
C38 C39 1.382(17) . ?
C38 C43 1.344(17) . ?
C39 H39 0.9300 . ?
C39 C40 1.382(18) . ?
C40 H40 0.9300 . ?
C40 C41 1.376(18) . ?
C41 C42 1.420(19) . ?
C42 H42 0.9300 . ?
C42 C43 1.376(19) . ?
C43 H43 0.9300 . ?
C44 H44A 0.9600 . ?
C44 H44B 0.9600 . ?
C44 H44C 0.9600 . ?
C45 C46 1.507(19) . ?
C45 C55 1.452(17) . ?
C46 C47 1.471(18) . ?
C47 C48 1.372(19) . ?
C47 C56 1.407(19) . ?
C48 H48 0.9300 . ?
C48 C49 1.40(2) . ?
C49 H49 0.9300 . ?
C49 C50 1.38(2) . ?
C50 H50 0.9300 . ?
C50 C51 1.43(2) . ?
C51 C52 1.43(2) . ?
C51 C56 1.382(18) . ?
C52 H52 0.9300 . ?
C52 C53 1.38(2) . ?
C53 H53 0.9300 . ?
C53 C54 1.413(19) . ?
C54 H54 0.9300 . ?
C54 C55 1.379(19) . ?
C55 C56 1.419(19) . ?
C57 C58 1.538(18) . ?
C57 C67 1.476(18) . ?
C58 C59 1.458(17) . ?
C59 C60 1.367(18) . ?
C59 C68 1.377(18) . ?
C60 H60 0.9300 . ?
C60 C61 1.408(19) . ?
C61 H61 0.9300 . ?
C61 C62 1.39(2) . ?
C62 H62 0.9300 . ?
C62 C63 1.419(18) . ?
C63 C64 1.421(19) . ?
C63 C68 1.408(17) . ?
C64 H64 0.9300 . ?
C64 C65 1.36(2) . ?
C65 H65 0.9300 . ?
C65 C66 1.411(18) . ?
C66 H66 0.9300 . ?
C66 C67 1.365(18) . ?
C67 C68 1.417(17) . ?
N1S C2S 1.07(3) . ?
C1S H1SA 0.9600 . ?
C1S H1SB 0.9600 . ?
C1S H1SC 0.9600 . ?
C1S C2S 1.32(3) . ?
C8' H8'A 0.9600 . ?
C8' H8'B 0.9600 . ?
C8' H8'C 0.9600 . ?
C9' H9'A 0.9600 . ?
C9' H9'B 0.9600 . ?
C9' H9'C 0.9600 . ?
C1A H1AA 0.9600 . ?
C1A H1AB 0.9600 . ?
C1A H1AC 0.9600 . ?
C23 H23A 0.9600 . ?
C23 H23B 0.9600 . ?
C23 H23C 0.9600 . ?
C25 H25A 0.9600 . ?
C25 H25B 0.9600 . ?
C25 H25C 0.9600 . ?
C24 H24A 0.9600 . ?
C24 H24B 0.9600 . ?
C24 H24C 0.9600 . ?
C1S' H1SD 0.9600 . ?
C1S' H1SE 0.9600 . ?
C1S' H1SF 0.9600 . ?
C1S' C2S' 1.44(2) . ?
C2S' N1S' 1.04(2) . ?

loop_
_geom_torsion_atom_site_label_1
_geom_torsion_atom_site_label_2
_geom_torsion_atom_site_label_3
_geom_torsion_atom_site_label_4
_geom_torsion
_geom_torsion_site_symmetry_1
_geom_torsion_site_symmetry_2
_geom_torsion_site_symmetry_3
_geom_torsion_site_symmetry_4
_geom_torsion_publ_flag
Co1 O1 C1 O2 8(2) . . . . ?
Co1 O1 C1 C2 -170.4(9) . . . . ?
Co1 O3 C6 O4 -3(2) . . . . ?
Co1 O3 C6 C7 176.3(8) . . . . ?
Co1 O5 C11 O6 -10.5(12) . . . . ?
Co1 O5 C11 C12 164.1(10) . . . . ?
Co1 O6 C11 O5 9.9(11) . . . . ?
Co1 O6 C11 C12 -164.5(11) . . . . ?
Co1 O7 C46 C45 -6.0(15) . . . . ?
Co1 O7 C46 C47 171.7(11) . . . . ?
Co1 N1 C31 C32 95.4(14) . . . . ?
Co1 N1 C31 C36 -81.9(14) . . . . ?
Co1 N1 C45 C46 10.6(14) . . . . ?
Co1 N1 C45 C55 -174.4(13) . . . . ?
Co2 O8 C16 O9 -14(2) . . . . ?
Co2 O8 C16 C17 166.7(9) . . . . ?
Co2 O10 C21 O11 17(2) . . . . ?
Co2 O10 C21 C22 -161.1(9) . . . . ?
Co2 O12 C26 O13 7.7(11) . . . . ?
Co2 O12 C26 C27 -173.6(11) . . . . ?
Co2 O13 C26 O12 -7.4(11) . . . . ?
Co2 O13 C26 C27 174.0(11) . . . . ?
Co2 O13 Li2 O2 -166.0(11) . . . . ?
Co2 O13 Li2 O9 -68.3(8) . . . . ?
Co2 O13 Li2 O11 50.6(10) . . . . ?
Co2 O14 C58 C57 12.9(14) . . . . ?
Co2 O14 C58 C59 -170.5(11) . . . . ?
Co2 N2 C38 C39 123.9(11) . . . . ?
Co2 N2 C38 C43 -51.1(16) . . . . ?
Co2 N2 C57 C58 -6.2(14) . . . . ?
Co2 N2 C57 C67 170.3(13) . . . . ?
O1 C1 C2 C3 179.1(13) . . . . ?
O1 C1 C2 C4 -59.3(16) . . . . ?
O1 C1 C2 C5 58.4(17) . . . . ?
O2 C1 C2 C3 0.3(19) . . . . ?
O2 C1 C2 C4 121.9(14) . . . . ?
O2 C1 C2 C5 -120.4(14) . . . . ?
O3 C6 C7 C8 -59(3) . . . . ?
O3 C6 C7 C9 178.4(18) . . . . ?
O3 C6 C7 C10' 87(2) . . . . ?
O3 C6 C7 C8' -31(3) . . . . ?
O3 C6 C7 C9' -158.8(17) . . . . ?
O3 C6 C7 C1A 54(2) . . . . ?
O4 C6 C7 C8 119(3) . . . . ?
O4 C6 C7 C9 -3(2) . . . . ?
O4 C6 C7 C10' -94(2) . . . . ?
O4 C6 C7 C8' 148(3) . . . . ?
O4 C6 C7 C9' 20(2) . . . . ?
O4 C6 C7 C1A -127(2) . . . . ?
O5 C11 C12 C13 43.3(17) . . . . ?
O5 C11 C12 C14 165.7(13) . . . . ?
O5 C11 C12 C15 -77.2(15) . . . . ?
O6 C11 C12 C13 -142.2(13) . . . . ?
O6 C11 C12 C14 -19.9(17) . . . . ?
O6 C11 C12 C15 97.2(15) . . . . ?
O7 C46 C47 C48 3(3) . . . . ?
O7 C46 C47 C56 178.9(13) . . . . ?
O8 C16 C17 C18 68.7(15) . . . . ?
O8 C16 C17 C19 -50.7(18) . . . . ?
O8 C16 C17 C20 -174.4(12) . . . . ?
O9 C16 C17 C18 -110.2(15) . . . . ?
O9 C16 C17 C19 130.4(16) . . . . ?
O9 C16 C17 C20 6.8(19) . . . . ?
O10 C21 C22 C23 -130.6(15) . . . . ?
O10 C21 C22 C25 107.2(16) . . . . ?
O10 C21 C22 C24 -11.8(19) . . . . ?
O11 C21 C22 C23 51.6(19) . . . . ?
O11 C21 C22 C25 -70.6(18) . . . . ?
O11 C21 C22 C24 170.3(13) . . . . ?
O12 C26 C27 C28 -43.4(19) . . . . ?
O12 C26 C27 C29 74.2(16) . . . . ?
O12 C26 C27 C30 -168.7(13) . . . . ?
O13 C26 C27 C28 135.1(14) . . . . ?
O13 C26 C27 C29 -107.3(15) . . . . ?
O13 C26 C27 C30 9.8(18) . . . . ?
O14 C58 C59 C60 3(2) . . . . ?
O14 C58 C59 C68 -177.4(13) . . . . ?
O15 C34 C35 C36 -178.0(13) . . . . ?
O16 C41 C42 C43 -176.8(13) . . . . ?
N1 C31 C32 C33 -178.6(13) . . . . ?
N1 C31 C36 C35 -179.8(12) . . . . ?
N1 C45 C46 O7 -3(2) . . . . ?
N1 C45 C46 C47 179.3(11) . . . . ?
N1 C45 C55 C54 3(3) . . . . ?
N1 C45 C55 C56 -177.1(14) . . . . ?
N2 C38 C39 C40 -176.5(12) . . . . ?
N2 C38 C43 C42 178.1(13) . . . . ?
N2 C57 C58 O14 -5.6(19) . . . . ?
N2 C57 C58 C59 177.1(11) . . . . ?
N2 C57 C67 C66 2(3) . . . . ?
N2 C57 C67 C68 -175.6(15) . . . . ?
C6 O4 Li1 O2 -70.4(18) . . . . ?
C6 O4 Li1 O6 40(2) . . . . ?
C6 O4 Li1 O9 -175.8(12) . . . . ?
C21 O11 Li2 O2 -173.2(13) . . . . ?
C21 O11 Li2 O9 78.7(17) . . . . ?
C21 O11 Li2 O13 -28.6(19) . . . . ?
C26 O13 Li2 O2 -68(2) . . . . ?
C26 O13 Li2 O9 30(2) . . . . ?
C26 O13 Li2 O11 148.8(17) . . . . ?
C31 N1 C45 C46 -176.8(11) . . . . ?
C31 N1 C45 C55 -2(2) . . . . ?
C31 C32 C33 C34 0(2) . . . . ?
C32 C31 C36 C35 3(2) . . . . ?
C32 C33 C34 O15 179.7(14) . . . . ?
C32 C33 C34 C35 -1(2) . . . . ?
C33 C34 C35 C36 3(2) . . . . ?
C34 C35 C36 C31 -3(2) . . . . ?
C36 C31 C32 C33 -1(2) . . . . ?
C37 O15 C34 C33 -17(2) . . . . ?
C37 O15 C34 C35 163.4(14) . . . . ?
C38 N2 C57 C58 177.8(11) . . . . ?
C38 N2 C57 C67 -6(2) . . . . ?
C38 C39 C40 C41 1(2) . . . . ?
C39 C38 C43 C42 3(2) . . . . ?
C39 C40 C41 O16 178.4(13) . . . . ?
C39 C40 C41 C42 -2(2) . . . . ?
C40 C41 C42 C43 3(2) . . . . ?
C41 C42 C43 C38 -4(2) . . . . ?
C43 C38 C39 C40 -2(2) . . . . ?
C44 O16 C41 C40 177.9(13) . . . . ?
C44 O16 C41 C42 -2(2) . . . . ?
C45 N1 C31 C32 -76.6(17) . . . . ?
C45 N1 C31 C36 106.1(15) . . . . ?
C45 C46 C47 C48 -178.8(15) . . . . ?
C45 C46 C47 C56 -3.1(14) . . . . ?
C45 C55 C56 C47 -0.2(16) . . . . ?
C45 C55 C56 C51 176.1(12) . . . . ?
C46 C45 C55 C54 178.1(15) . . . . ?
C46 C45 C55 C56 -1.7(14) . . . . ?
C46 C47 C48 C49 173.4(14) . . . . ?
C46 C47 C56 C51 -174.1(12) . . . . ?
C46 C47 C56 C55 2.1(15) . . . . ?
C47 C48 C49 C50 2(2) . . . . ?
C48 C47 C56 C51 2(2) . . . . ?
C48 C47 C56 C55 178.6(12) . . . . ?
C48 C49 C50 C51 -2(2) . . . . ?
C49 C50 C51 C52 -179.9(15) . . . . ?
C49 C50 C51 C56 2(2) . . . . ?
C50 C51 C52 C53 179.8(15) . . . . ?
C50 C51 C56 C47 -2(2) . . . . ?
C50 C51 C56 C55 -178.2(13) . . . . ?
C51 C52 C53 C54 1(3) . . . . ?
C52 C51 C56 C47 179.4(14) . . . . ?
C52 C51 C56 C55 3(2) . . . . ?
C52 C53 C54 C55 -1(2) . . . . ?
C53 C54 C55 C45 -177.3(15) . . . . ?
C53 C54 C55 C56 2(2) . . . . ?
C54 C55 C56 C47 179.9(12) . . . . ?
C54 C55 C56 C51 -4(2) . . . . ?
C55 C45 C46 O7 -178.9(12) . . . . ?
C55 C45 C46 C47 3.0(14) . . . . ?
C56 C47 C48 C49 -2(2) . . . . ?
C56 C51 C52 C53 -2(2) . . . . ?
C57 N2 C38 C39 -60.6(18) . . . . ?
C57 N2 C38 C43 124.4(14) . . . . ?
C57 C58 C59 C60 -179.7(13) . . . . ?
C57 C58 C59 C68 -0.5(13) . . . . ?
C57 C67 C68 C59 -1.5(14) . . . . ?
C57 C67 C68 C63 -180.0(11) . . . . ?
C58 C57 C67 C66 178.9(14) . . . . ?
C58 C57 C67 C68 1.1(13) . . . . ?
C58 C59 C60 C61 179.8(12) . . . . ?
C58 C59 C68 C63 179.7(11) . . . . ?
C58 C59 C68 C67 1.3(14) . . . . ?
C59 C60 C61 C62 -1(2) . . . . ?
C60 C59 C68 C63 -0.9(19) . . . . ?
C60 C59 C68 C67 -179.4(12) . . . . ?
C60 C61 C62 C63 2(2) . . . . ?
C61 C62 C63 C64 176.4(14) . . . . ?
C61 C62 C63 C68 -1.7(19) . . . . ?
C62 C63 C64 C65 178.0(15) . . . . ?
C62 C63 C68 C59 1.4(18) . . . . ?
C62 C63 C68 C67 179.8(12) . . . . ?
C63 C64 C65 C66 3(2) . . . . ?
C64 C63 C68 C59 -176.8(12) . . . . ?
C64 C63 C68 C67 1.5(19) . . . . ?
C64 C65 C66 C67 0(2) . . . . ?
C65 C66 C67 C57 179.8(15) . . . . ?
C65 C66 C67 C68 -3(2) . . . . ?
C66 C67 C68 C59 -179.8(11) . . . . ?
C66 C67 C68 C63 1.8(18) . . . . ?
C67 C57 C58 O14 176.9(12) . . . . ?
C67 C57 C58 C59 -0.4(13) . . . . ?
C68 C59 C60 C61 0.6(19) . . . . ?
C68 C63 C64 C65 -4(2) . . . . ?
Li1 O2 C1 O1 2(2) . . . . ?
Li1 O2 C1 C2 -178.8(12) . . . . ?
Li1 O4 C6 O3 -3(2) . . . . ?
Li1 O4 C6 C7 177.8(13) . . . . ?
Li1 O6 C11 O5 107(2) . . . . ?
Li1 O6 C11 C12 -67(2) . . . . ?
Li1 O9 C16 O8 167.0(17) . . . . ?
Li1 O9 C16 C17 -14(3) . . . . ?
Li2 O2 C1 O1 -166.1(14) . . . . ?
Li2 O2 C1 C2 13(3) . . . . ?
Li2 O9 C16 O8 -2(2) . . . . ?
Li2 O9 C16 C17 176.4(11) . . . . ?
Li2 O11 C21 O10 -15(2) . . . . ?
Li2 O11 C21 C22 162.7(12) . . . . ?
Li2 O13 C26 O12 -108.3(19) . . . . ?
Li2 O13 C26 C27 73(2) . . . . ?

loop_
_twin_individual_id
_twin_individual_mass_fraction_refined
1 1(10)
2 0(10)
